data_1561744
loop_
_publ_author_name
'Feng, Xun'
'Liu, Jing'
'Li, Jin'
'Ma, Lu-Fang'
'Wang, Li-Ya'
'Ng, Seik-Weng'
'Qin, Guo-Zhan'

_publ_section_title
;
 Series of coordination polymers based on 4-(5-sulfo-quinolin-8-yloxy)
 phthalate and bipyridinyl coligands: Structure diversity and properties
;
_journal_name_full 'Journal of Solid State Chemistry'
_journal_page_first 80
_journal_page_last 89
_journal_paper_doi 10.1016/j.jssc.2015.06.018
_journal_volume 230
_journal_year 2015
_chemical_formula_moiety 'C64 H40 N8 Ni2 O16 S2, C10 H16 N2 Ni O4, 10.5(O)'
_chemical_formula_sum 'C74 H66 N10 Ni3 O30.5 S2'
_chemical_formula_weight 1823.54
_space_group_crystal_system monoclinic
_space_group_IT_number 13
_space_group_name_Hall '-P 2yc'
_space_group_name_H-M_alt 'P 1 2/c 1'
_atom_sites_solution_hydrogens geom
_atom_sites_solution_primary direct
_atom_sites_solution_secondary difmap
_cell_angle_alpha 90.00
_cell_angle_beta 115.28(4)
_cell_angle_gamma 90.00
_cell_formula_units_Z 2
_cell_length_a 15.291(15)
_cell_length_b 11.235(12)
_cell_length_c 24.984(18)
_cell_measurement_temperature 296(2)
_cell_volume 3881(6)
_computing_molecular_graphics
;
O. V. Dolomanov, L. J. Bourhis, R. J. Gildea, J. A. K. Howard and H. Puschmann,
OLEX2: a complete structure solution, refinement and analysis program.
J. Appl. Cryst. (2009). 42, 339-341.
;
_computing_publication_material
;
O. V. Dolomanov, L. J. Bourhis, R. J. Gildea, J. A. K. Howard and H. Puschmann,
OLEX2: a complete structure solution, refinement and analysis program.
J. Appl. Cryst. (2009). 42, 339-341.
;
_computing_structure_refinement
;
XL, G.M. Sheldrick, Acta Cryst.
(2008). A64, 112-122
;
_computing_structure_solution 'SHELXS-97 (Sheldrick, 1990)'
_diffrn_ambient_temperature 296.15
_diffrn_measured_fraction_theta_full 0.998
_diffrn_measured_fraction_theta_max 0.998
_diffrn_measurement_device_type 'CCD area detector'
_diffrn_measurement_method 'phi and omega scans'
_diffrn_radiation_monochromator graphite
_diffrn_radiation_type MoK\a
_diffrn_radiation_wavelength 0.71073
_diffrn_reflns_av_R_equivalents 0.2186
_diffrn_reflns_av_unetI/netI 0.2271
_diffrn_reflns_limit_h_max 15
_diffrn_reflns_limit_h_min -18
_diffrn_reflns_limit_k_max 13
_diffrn_reflns_limit_k_min -12
_diffrn_reflns_limit_l_max 30
_diffrn_reflns_limit_l_min -27
_diffrn_reflns_number 19573
_diffrn_reflns_theta_full 25.50
_diffrn_reflns_theta_max 25.50
_diffrn_reflns_theta_min 1.47
_diffrn_source 'fine-focus sealed tube'
_exptl_absorpt_coefficient_mu 0.868
_exptl_absorpt_correction_T_max 0.8058
_exptl_absorpt_correction_T_min 0.7173
_exptl_absorpt_correction_type multi-scan
_exptl_absorpt_process_details sadabs
_exptl_crystal_colour blue
_exptl_crystal_density_diffrn 1.552
_exptl_crystal_density_method 'not measured'
_exptl_crystal_description block
_exptl_crystal_F_000 1860
_exptl_crystal_size_max 0.41
_exptl_crystal_size_mid 0.32
_exptl_crystal_size_min 0.26
_refine_diff_density_max 0.902
_refine_diff_density_min -0.867
_refine_diff_density_rms 0.127
_refine_ls_extinction_method none
_refine_ls_goodness_of_fit_ref 0.965
_refine_ls_hydrogen_treatment mixed
_refine_ls_matrix_type full
_refine_ls_number_parameters 555
_refine_ls_number_reflns 7216
_refine_ls_number_restraints 6
_refine_ls_restrained_S_all 0.965
_refine_ls_R_factor_all 0.1898
_refine_ls_R_factor_gt 0.0865
_refine_ls_shift/su_max 0.000
_refine_ls_shift/su_mean 0.000
_refine_ls_structure_factor_coef Fsqd
_refine_ls_weighting_details 'calc w=1/[\s^2^(Fo^2^)+(0.1020P)^2^+0.0000P] where P=(Fo^2^+2Fc^2^)/3'
_refine_ls_weighting_scheme calc
_refine_ls_wR_factor_gt 0.1997
_refine_ls_wR_factor_ref 0.2592
_reflns_number_gt 3262
_reflns_number_total 7216
_reflns_threshold_expression >2sigma(I)
_cod_data_source_file JSSC-2015-230-80.CIF
_cod_data_source_block ni
_cod_original_sg_symbol_Hall '  p_2/c'
_cod_original_formula_sum 'C74 H66 N10 Ni3 O30.50 S2'
_cod_database_code 1561744

loop_
_space_group_symop_id
_space_group_symop_operation_xyz
1 'x, y, z'
2 '-x, y, -z+1/2'
3 '-x, -y, -z'
4 'x, -y, z-1/2'

loop_
_atom_site_label
_atom_site_type_symbol
_atom_site_fract_x
_atom_site_fract_y
_atom_site_fract_z
_atom_site_U_iso_or_equiv
_atom_site_adp_type
_atom_site_occupancy
_atom_site_symmetry_multiplicity
_atom_site_calc_flag
_atom_site_refinement_flags
_atom_site_disorder_assembly
_atom_site_disorder_group
Ni1 Ni 0.16722(6) 0.46969(10) 0.03615(4) 0.0261(3) Uani 1 1 d . . .
Ni2 Ni 0.5000 0.21389(15) 0.2500 0.0317(4) Uani 1 2 d S . .
N1 N 0.5000 1.0290(11) 0.2500 0.037(3) Uani 1 2 d S . .
N2 N 0.5000 0.4037(10) 0.2500 0.033(3) Uani 1 2 d S . .
N3 N 0.2868(4) 0.4728(7) 0.0199(3) 0.0265(16) Uani 1 1 d . . .
N4 N 0.1696(4) 0.6582(7) 0.0351(3) 0.0294(16) Uani 1 1 d . . .
N5 N 0.1707(4) 1.2813(7) 0.0374(3) 0.0282(16) Uani 1 1 d . . .
N6 N 0.0418(6) 1.1348(9) 0.1806(4) 0.057(3) Uani 1 1 d . . .
O1 O 0.4944(4) 0.2159(6) 0.3316(2) 0.0452(17) Uani 1 1 d . . .
H1A H 0.4363 0.1953 0.3281 0.068 Uiso 1 1 d R . .
H1B H 0.5364 0.1654 0.3569 0.068 Uiso 1 1 d R . .
O2 O 0.3550(4) 0.2162(6) 0.2059(3) 0.0475(18) Uani 1 1 d . . .
H2A H 0.3284 0.1896 0.2279 0.071 Uiso 1 1 d R . .
H2B H 0.3355 0.2884 0.1957 0.071 Uiso 1 1 d R . .
O3 O 0.2532(3) 0.4641(5) 0.1250(2) 0.0287(14) Uani 1 1 d . . .
O4 O 0.2452(4) 0.4027(6) 0.2056(3) 0.0440(17) Uani 1 1 d . . .
O5 O 0.0572(3) 0.4604(5) 0.0591(2) 0.0264(13) Uani 1 1 d . . .
O6 O -0.0737(3) 0.5527(5) 0.0540(2) 0.0304(14) Uani 1 1 d . . .
O7 O 0.0652(4) 0.9068(7) 0.1890(3) 0.067(2) Uani 1 1 d . . .
O8 O -0.3888(5) 0.9951(8) 0.1032(4) 0.085(3) Uani 1 1 d . . .
O9 O -0.3299(5) 1.1766(9) 0.1522(3) 0.075(3) Uani 1 1 d . . .
O10 O -0.3448(6) 1.1520(10) 0.0546(3) 0.096(3) Uani 1 1 d . . .
O11 O 0.0000 0.576(3) 0.2500 0.145(14) Uani 0.50 2 d SP . .
O12 O 0.2383(5) 0.0719(8) 0.2335(3) 0.065(2) Uani 1 1 d . . .
O13 O 0.4125(6) 0.0676(13) 0.0737(4) 0.136(5) Uani 1 1 d . . .
O14 O 0.7194(10) 0.4350(12) 0.1794(4) 0.159(6) Uani 1 1 d . . .
O15 O 0.6489(10) 0.6799(12) 0.1340(5) 0.154(5) Uani 1 1 d . . .
O16 O 0.5501(12) 0.8142(16) 0.0231(6) 0.100(7) Uani 0.50 1 d P . .
O17 O 0.8512(14) 0.5901(18) 0.1470(9) 0.116(7) Uani 0.50 1 d P . .
S1 S -0.32749(17) 1.0950(3) 0.10834(12) 0.0574(9) Uani 1 1 d . . .
C1 C -0.0267(6) 0.9436(10) 0.1726(4) 0.046(3) Uani 1 1 d . . .
C2 C -0.1024(6) 0.8704(10) 0.1634(4) 0.045(3) Uani 1 1 d . . .
H2 H -0.0936 0.7886 0.1689 0.054 Uiso 1 1 calc R . .
C3 C -0.1948(6) 0.9223(11) 0.1451(4) 0.045(3) Uani 1 1 d . . .
H3 H -0.2473 0.8733 0.1389 0.054 Uiso 1 1 calc R . .
C4 C -0.2093(6) 1.0390(10) 0.1363(4) 0.040(2) Uani 1 1 d . . .
C5 C -0.1309(6) 1.1147(10) 0.1483(4) 0.043(2) Uani 1 1 d . . .
C6 C -0.0386(6) 1.0665(10) 0.1670(4) 0.040(2) Uani 1 1 d . . .
C7 C -0.1385(8) 1.2397(11) 0.1445(4) 0.060(3) Uani 1 1 d . . .
H7 H -0.1985 1.2768 0.1309 0.072 Uiso 1 1 calc R . .
C8 C -0.0546(8) 1.3061(12) 0.1616(5) 0.072(4) Uani 1 1 d . . .
H8 H -0.0579 1.3888 0.1613 0.086 Uiso 1 1 calc R . .
C9 C 0.0328(8) 1.2516(12) 0.1788(5) 0.067(3) Uani 1 1 d . . .
H9 H 0.0880 1.2983 0.1897 0.080 Uiso 1 1 calc R . .
C10 C 0.0917(6) 0.7946(10) 0.1802(4) 0.045(3) Uani 1 1 d . . .
C11 C 0.1836(7) 0.7628(11) 0.2209(4) 0.054(3) Uani 1 1 d . . .
H11 H 0.2195 0.8132 0.2522 0.065 Uiso 1 1 calc R . .
C12 C 0.2204(6) 0.6563(9) 0.2143(4) 0.042(3) Uani 1 1 d . . .
H12 H 0.2805 0.6322 0.2427 0.051 Uiso 1 1 calc R . .
C13 C 0.1704(5) 0.5830(9) 0.1663(3) 0.031(2) Uani 1 1 d . . .
C14 C 0.0772(5) 0.6162(9) 0.1270(3) 0.033(2) Uani 1 1 d . . .
C15 C 0.0401(6) 0.7203(9) 0.1346(4) 0.039(2) Uani 1 1 d . . .
H15 H -0.0222 0.7418 0.1081 0.047 Uiso 1 1 calc R . .
C16 C 0.0157(5) 0.5357(9) 0.0757(3) 0.030(2) Uani 1 1 d . . .
C17 C 0.2261(5) 0.4721(9) 0.1639(4) 0.031(2) Uani 1 1 d . . .
C18 C 0.1016(6) 0.7201(8) -0.0053(4) 0.039(2) Uani 1 1 d . . .
H18 H 0.0498 0.6803 -0.0344 0.047 Uiso 1 1 calc R . .
C19 C 0.1035(7) 0.8413(10) -0.0065(4) 0.049(3) Uani 1 1 d . . .
H19 H 0.0568 0.8815 -0.0385 0.059 Uiso 1 1 calc R . .
C20 C 0.1727(5) 0.9052(8) 0.0383(4) 0.031(2) Uani 1 1 d . . .
C21 C 0.2421(7) 0.8383(9) 0.0816(4) 0.048(3) Uani 1 1 d . . .
H21 H 0.2919 0.8756 0.1131 0.058 Uiso 1 1 calc R . .
C22 C 0.2380(6) 0.7178(9) 0.0784(4) 0.047(3) Uani 1 1 d . . .
H22 H 0.2861 0.6746 0.1083 0.056 Uiso 1 1 calc R . .
C23 C 0.1733(5) 1.0345(8) 0.0390(4) 0.029(2) Uani 1 1 d . . .
C24 C 0.1634(6) 1.0992(9) 0.0829(4) 0.037(2) Uani 1 1 d . . .
H24 H 0.1580 1.0607 0.1143 0.044 Uiso 1 1 calc R . .
C25 C 0.1616(6) 1.2216(9) 0.0798(4) 0.035(2) Uani 1 1 d . . .
H25 H 0.1536 1.2641 0.1093 0.041 Uiso 1 1 calc R . .
C26 C 0.1811(5) 1.2184(9) -0.0041(4) 0.031(2) Uani 1 1 d . . .
H26 H 0.1885 1.2593 -0.0343 0.038 Uiso 1 1 calc R . .
C27 C 0.1817(6) 1.0964(9) -0.0055(4) 0.039(2) Uani 1 1 d . . .
H27 H 0.1879 1.0565 -0.0363 0.047 Uiso 1 1 calc R . .
C28 C 0.3664(6) 0.4173(10) 0.0527(4) 0.052(3) Uani 1 1 d . . .
H28 H 0.3653 0.3676 0.0822 0.062 Uiso 1 1 calc R . .
C29 C 0.4506(6) 0.4258(11) 0.0474(4) 0.057(3) Uani 1 1 d . . .
H29 H 0.5052 0.3853 0.0735 0.068 Uiso 1 1 calc R . .
C30 C 0.4545(5) 0.4948(9) 0.0034(4) 0.035(2) Uani 1 1 d . . .
C31 C 0.3727(6) 0.5514(11) -0.0314(4) 0.055(3) Uani 1 1 d . . .
H31 H 0.3713 0.5994 -0.0620 0.066 Uiso 1 1 calc R . .
C32 C 0.2923(6) 0.5393(11) -0.0223(4) 0.057(3) Uani 1 1 d . . .
H32 H 0.2372 0.5804 -0.0473 0.068 Uiso 1 1 calc R . .
C33 C 0.4571(6) 0.9660(10) 0.2774(4) 0.045(2) Uani 1 1 d . . .
H33 H 0.4272 1.0072 0.2973 0.054 Uiso 1 1 calc R . .
C34 C 0.4546(7) 0.8444(10) 0.2779(4) 0.045(3) Uani 1 1 d . . .
H34 H 0.4223 0.8054 0.2970 0.054 Uiso 1 1 calc R . .
C35 C 0.5000 0.7790(13) 0.2500 0.036(3) Uani 1 2 d S . .
C36 C 0.5000 0.6498(12) 0.2500 0.036(3) Uani 1 2 d SU . .
C37 C 0.5102(7) 0.5831(9) 0.2069(4) 0.045(3) Uani 1 1 d . . .
H37 H 0.5168 0.6216 0.1759 0.054 Uiso 1 1 calc R . .
C38 C 0.5111(7) 0.4639(10) 0.2086(4) 0.046(3) Uani 1 1 d . . .
H38 H 0.5199 0.4224 0.1790 0.055 Uiso 1 1 calc R . .

loop_
_atom_site_aniso_label
_atom_site_aniso_U_11
_atom_site_aniso_U_22
_atom_site_aniso_U_33
_atom_site_aniso_U_23
_atom_site_aniso_U_13
_atom_site_aniso_U_12
Ni1 0.0204(5) 0.0163(6) 0.0408(6) -0.0009(5) 0.0121(4) -0.0004(5)
Ni2 0.0249(7) 0.0166(10) 0.0505(10) 0.000 0.0132(7) 0.000
N1 0.021(4) 0.029(7) 0.053(6) 0.000 0.008(4) 0.000
N2 0.020(4) 0.031(7) 0.040(6) 0.000 0.005(4) 0.000
N3 0.030(3) 0.023(4) 0.029(4) 0.006(3) 0.015(3) 0.005(3)
N4 0.021(3) 0.019(4) 0.046(4) -0.002(3) 0.012(3) -0.002(3)
N5 0.030(3) 0.026(4) 0.031(4) -0.002(4) 0.015(3) -0.002(4)
N6 0.047(5) 0.054(7) 0.081(6) -0.012(5) 0.037(4) -0.002(5)
O1 0.044(3) 0.032(4) 0.061(4) 0.004(3) 0.023(3) 0.003(4)
O2 0.027(3) 0.036(5) 0.065(4) 0.010(3) 0.006(3) 0.004(3)
O3 0.022(2) 0.021(4) 0.041(3) -0.002(3) 0.011(2) 0.004(3)
O4 0.053(4) 0.032(4) 0.050(4) 0.009(3) 0.025(3) 0.012(4)
O5 0.027(3) 0.015(3) 0.040(3) -0.010(3) 0.016(2) -0.008(3)
O6 0.020(3) 0.022(4) 0.046(3) -0.003(3) 0.011(2) 0.006(3)
O7 0.037(3) 0.037(5) 0.105(6) -0.039(4) 0.011(4) 0.011(4)
O8 0.043(4) 0.062(7) 0.141(7) -0.005(5) 0.031(4) 0.000(4)
O9 0.053(4) 0.094(8) 0.080(5) -0.024(5) 0.030(4) 0.026(5)
O10 0.075(5) 0.119(9) 0.080(6) 0.047(6) 0.020(4) 0.041(6)
O11 0.30(5) 0.05(2) 0.15(3) 0.000 0.17(3) 0.000
O12 0.052(4) 0.071(7) 0.073(5) 0.000(4) 0.026(3) -0.013(4)
O13 0.058(5) 0.216(15) 0.116(7) -0.065(8) 0.020(5) -0.044(7)
O14 0.253(14) 0.148(13) 0.082(7) 0.022(7) 0.079(8) 0.099(11)
O15 0.224(14) 0.121(12) 0.110(8) -0.005(7) 0.063(8) -0.024(11)
O16 0.094(12) 0.066(14) 0.075(10) -0.033(9) -0.025(9) 0.032(10)
O17 0.134(16) 0.039(13) 0.160(18) -0.019(12) 0.047(14) -0.028(13)
S1 0.0363(13) 0.066(2) 0.0658(18) 0.0001(16) 0.0175(12) 0.0130(15)
C1 0.031(5) 0.041(7) 0.055(6) -0.017(5) 0.007(4) 0.013(5)
C2 0.037(5) 0.035(7) 0.056(6) -0.003(5) 0.013(4) 0.014(5)
C3 0.035(5) 0.057(8) 0.051(6) -0.001(5) 0.025(4) -0.007(5)
C4 0.041(5) 0.040(7) 0.047(5) 0.010(5) 0.027(4) 0.012(5)
C5 0.046(5) 0.038(7) 0.058(6) 0.003(5) 0.035(4) 0.011(5)
C6 0.029(4) 0.043(7) 0.047(5) 0.002(5) 0.014(4) 0.003(5)
C7 0.059(6) 0.056(9) 0.069(7) -0.002(6) 0.031(5) 0.016(7)
C8 0.070(8) 0.041(9) 0.112(10) 0.003(7) 0.046(7) 0.009(7)
C9 0.066(7) 0.046(9) 0.098(9) -0.019(7) 0.044(6) -0.008(7)
C10 0.029(4) 0.031(7) 0.068(6) -0.014(5) 0.015(4) 0.005(5)
C11 0.044(5) 0.052(8) 0.052(6) -0.021(5) 0.007(4) 0.007(6)
C12 0.037(5) 0.030(6) 0.045(5) -0.014(5) 0.004(4) -0.001(5)
C13 0.028(4) 0.026(6) 0.043(5) 0.005(4) 0.020(4) 0.005(4)
C14 0.027(4) 0.034(6) 0.032(5) -0.003(4) 0.007(3) 0.000(4)
C15 0.021(4) 0.032(6) 0.054(6) -0.007(5) 0.006(4) -0.001(4)
C16 0.029(4) 0.024(6) 0.037(5) 0.002(4) 0.015(4) -0.005(4)
C17 0.022(4) 0.027(6) 0.033(5) 0.000(4) 0.001(4) -0.006(4)
C18 0.022(4) 0.017(5) 0.056(6) 0.001(4) -0.003(4) -0.003(4)
C19 0.042(5) 0.031(7) 0.058(6) 0.006(5) 0.005(4) -0.002(5)
C20 0.030(4) 0.018(5) 0.049(5) 0.002(4) 0.019(4) -0.002(4)
C21 0.046(5) 0.015(5) 0.058(6) -0.003(5) -0.001(5) -0.009(5)
C22 0.039(5) 0.020(6) 0.055(6) 0.000(5) -0.005(4) -0.007(5)
C23 0.024(4) 0.013(5) 0.040(5) 0.000(4) 0.005(3) -0.002(4)
C24 0.054(5) 0.025(6) 0.036(5) 0.003(4) 0.023(4) 0.003(5)
C25 0.043(5) 0.030(6) 0.037(5) -0.013(4) 0.024(4) -0.011(5)
C26 0.030(4) 0.022(6) 0.042(5) 0.009(4) 0.016(4) 0.006(4)
C27 0.048(5) 0.027(6) 0.044(6) -0.012(4) 0.021(4) -0.005(5)
C28 0.031(4) 0.056(8) 0.070(7) 0.031(6) 0.023(4) 0.012(5)
C29 0.024(4) 0.074(9) 0.069(7) 0.029(6) 0.016(4) 0.009(5)
C30 0.025(4) 0.033(6) 0.046(5) 0.008(4) 0.016(4) 0.002(4)
C31 0.047(5) 0.074(10) 0.059(6) 0.036(6) 0.037(5) 0.020(6)
C32 0.031(4) 0.087(10) 0.053(6) 0.032(6) 0.019(4) 0.030(6)
C33 0.048(5) 0.025(6) 0.065(6) -0.007(5) 0.027(5) -0.008(5)
C34 0.051(5) 0.023(6) 0.077(7) -0.003(5) 0.042(5) -0.005(5)
C35 0.042(7) 0.021(8) 0.044(7) 0.000 0.017(6) 0.000
C36 0.029(5) 0.014(6) 0.056(7) 0.000 0.010(5) 0.000
C37 0.076(7) 0.015(6) 0.054(6) 0.002(5) 0.036(5) 0.006(5)
C38 0.074(7) 0.024(6) 0.051(6) 0.000(5) 0.036(5) 0.007(6)

loop_
_atom_type_symbol
_atom_type_description
_atom_type_scat_dispersion_real
_atom_type_scat_dispersion_imag
_atom_type_scat_source
C C 0.0033 0.0016 'International Tables Vol C Tables 4.2.6.8 and 6.1.1.4'
H H 0.0000 0.0000 'International Tables Vol C Tables 4.2.6.8 and 6.1.1.4'
N N 0.0061 0.0033 'International Tables Vol C Tables 4.2.6.8 and 6.1.1.4'
Ni Ni 0.3393 1.1124 'International Tables Vol C Tables 4.2.6.8 and 6.1.1.4'
O O 0.0106 0.0060 'International Tables Vol C Tables 4.2.6.8 and 6.1.1.4'
S S 0.1246 0.1234 'International Tables Vol C Tables 4.2.6.8 and 6.1.1.4'

loop_
_geom_angle_atom_site_label_1
_geom_angle_atom_site_label_2
_geom_angle_atom_site_label_3
_geom_angle
_geom_angle_site_symmetry_1
_geom_angle_site_symmetry_3
N3 Ni1 N4 87.6(3) . .
N3 Ni1 N5 90.1(3) . 1_545
N3 Ni1 O3 90.1(2) . .
N3 Ni1 O6 92.6(2) . 3_565
N5 Ni1 N4 177.7(2) 1_545 .
O3 Ni1 N4 92.2(2) . .
O3 Ni1 N5 87.3(2) . 1_545
O3 Ni1 O6 171.0(2) . 3_565
O5 Ni1 N3 174.9(2) . .
O5 Ni1 N4 94.4(2) . .
O5 Ni1 N5 87.8(3) . 1_545
O5 Ni1 O3 85.2(2) . .
O5 Ni1 O6 91.7(2) . 3_565
O6 Ni1 N4 96.5(2) 3_565 .
O6 Ni1 N5 84.1(2) 3_565 1_545
N1 Ni2 N2 180.000(2) 1_545 .
O1 Ni2 N1 90.62(19) 2_655 1_545
O1 Ni2 N1 90.62(19) . 1_545
O1 Ni2 N2 89.38(19) . .
O1 Ni2 N2 89.38(19) 2_655 .
O1 Ni2 O1 178.8(4) 2_655 .
O2 Ni2 N1 90.7(2) . 1_545
O2 Ni2 N1 90.7(2) 2_655 1_545
O2 Ni2 N2 89.3(2) 2_655 .
O2 Ni2 N2 89.3(2) . .
O2 Ni2 O1 92.3(2) 2_655 2_655
O2 Ni2 O1 87.7(2) . 2_655
O2 Ni2 O1 87.7(2) 2_655 .
O2 Ni2 O1 92.3(2) . .
O2 Ni2 O2 178.5(4) 2_655 .
C33 N1 Ni2 122.0(7) 2_655 1_565
C33 N1 Ni2 122.0(7) . 1_565
C33 N1 C33 116.0(13) . 2_655
C38 N2 Ni2 121.2(7) 2_655 .
C38 N2 Ni2 121.2(7) . .
C38 N2 C38 117.6(13) . 2_655
C28 N3 Ni1 123.0(6) . .
C28 N3 C32 114.4(8) . .
C32 N3 Ni1 122.5(5) . .
C18 N4 Ni1 122.2(6) . .
C18 N4 C22 117.1(8) . .
C22 N4 Ni1 120.5(6) . .
C25 N5 Ni1 120.9(6) . 1_565
C25 N5 C26 116.8(8) . .
C26 N5 Ni1 122.3(6) . 1_565
C9 N6 C6 118.8(10) . .
Ni2 O1 H1A 111.1 . .
Ni2 O1 H1B 111.8 . .
H1A O1 H1B 107.1 . .
Ni2 O2 H2A 110.7 . .
Ni2 O2 H2B 109.5 . .
H2A O2 H2B 108.3 . .
C17 O3 Ni1 126.0(5) . .
C16 O5 Ni1 132.8(6) . .
C16 O6 Ni1 124.2(5) . 3_565
C1 O7 C10 125.0(8) . .
O8 S1 O9 109.8(6) . .
O8 S1 C4 106.1(5) . .
O9 S1 C4 106.4(4) . .
O10 S1 O8 114.9(6) . .
O10 S1 O9 112.4(7) . .
O10 S1 C4 106.6(5) . .
O7 C1 C2 124.6(10) . .
O7 C1 C6 114.1(9) . .
C2 C1 C6 121.3(9) . .
C1 C2 H2 121.1 . .
C1 C2 C3 117.9(10) . .
C3 C2 H2 121.1 . .
C2 C3 H3 118.9 . .
C4 C3 C2 122.2(10) . .
C4 C3 H3 118.9 . .
C3 C4 S1 119.3(8) . .
C3 C4 C5 119.8(9) . .
C5 C4 S1 120.8(8) . .
C4 C5 C7 123.7(9) . .
C6 C5 C4 119.4(10) . .
C6 C5 C7 116.9(10) . .
N6 C6 C1 117.9(9) . .
N6 C6 C5 122.8(10) . .
C1 C6 C5 119.3(9) . .
C5 C7 H7 120.7 . .
C8 C7 C5 118.5(10) . .
C8 C7 H7 120.7 . .
C7 C8 H8 119.7 . .
C9 C8 C7 120.7(12) . .
C9 C8 H8 119.7 . .
N6 C9 C8 122.2(12) . .
N6 C9 H9 118.9 . .
C8 C9 H9 118.9 . .
O7 C10 C11 113.3(8) . .
C15 C10 O7 126.4(8) . .
C15 C10 C11 120.1(10) . .
C10 C11 H11 120.7 . .
C12 C11 C10 118.7(9) . .
C12 C11 H11 120.7 . .
C11 C12 H12 119.2 . .
C11 C12 C13 121.6(8) . .
C13 C12 H12 119.2 . .
C12 C13 C14 118.2(9) . .
C12 C13 C17 114.1(7) . .
C14 C13 C17 127.7(8) . .
C13 C14 C16 120.9(9) . .
C15 C14 C13 119.8(8) . .
C15 C14 C16 119.3(7) . .
C10 C15 H15 119.2 . .
C14 C15 C10 121.5(8) . .
C14 C15 H15 119.2 . .
O5 C16 O6 125.8(8) . .
O5 C16 C14 118.0(7) . .
O6 C16 C14 116.2(8) . .
O3 C17 O4 126.4(9) . .
O3 C17 C13 118.7(8) . .
O4 C17 C13 114.7(8) . .
N4 C18 H18 118.8 . .
N4 C18 C19 122.4(8) . .
C19 C18 H18 118.8 . .
C18 C19 H19 119.3 . .
C18 C19 C20 121.5(9) . .
C20 C19 H19 119.3 . .
C19 C20 C21 115.1(9) . .
C19 C20 C23 122.2(8) . .
C21 C20 C23 122.6(8) . .
C20 C21 H21 120.0 . .
C22 C21 C20 120.0(8) . .
C22 C21 H21 120.0 . .
N4 C22 C21 123.6(8) . .
N4 C22 H22 118.2 . .
C21 C22 H22 118.2 . .
C24 C23 C20 122.4(9) . .
C27 C23 C20 120.1(9) . .
C27 C23 C24 117.4(9) . .
C23 C24 H24 120.4 . .
C23 C24 C25 119.2(9) . .
C25 C24 H24 120.4 . .
N5 C25 C24 123.4(8) . .
N5 C25 H25 118.3 . .
C24 C25 H25 118.3 . .
N5 C26 H26 118.0 . .
N5 C26 C27 124.0(9) . .
C27 C26 H26 118.0 . .
C23 C27 C26 119.0(9) . .
C23 C27 H27 120.5 . .
C26 C27 H27 120.5 . .
N3 C28 H28 117.4 . .
N3 C28 C29 125.3(9) . .
C29 C28 H28 117.4 . .
C28 C29 H29 120.3 . .
C28 C29 C30 119.3(8) . .
C30 C29 H29 120.3 . .
C29 C30 C30 120.3(9) . 3_665
C31 C30 C29 116.1(8) . .
C31 C30 C30 123.5(10) . 3_665
C30 C31 H31 119.7 . .
C30 C31 C32 120.6(9) . .
C32 C31 H31 119.7 . .
N3 C32 C31 124.3(8) . .
N3 C32 H32 117.9 . .
C31 C32 H32 117.9 . .
N1 C33 H33 118.1 . .
N1 C33 C34 123.7(10) . .
C34 C33 H33 118.1 . .
C33 C34 H34 119.9 . .
C33 C34 C35 120.3(10) . .
C35 C34 H34 119.9 . .
C34 C35 C34 115.9(14) 2_655 .
C34 C35 C36 122.0(7) . .
C34 C35 C36 122.0(7) 2_655 .
C37 C36 C35 123.0(7) . .
C37 C36 C35 123.0(7) 2_655 .
C37 C36 C37 113.9(13) . 2_655
C36 C37 H37 119.2 . .
C38 C37 C36 121.6(10) . .
C38 C37 H37 119.2 . .
N2 C38 C37 122.6(10) . .
N2 C38 H38 118.7 . .
C37 C38 H38 118.7 . .

loop_
_geom_bond_atom_site_label_1
_geom_bond_atom_site_label_2
_geom_bond_distance
_geom_bond_site_symmetry_2
Ni1 N3 2.036(7) .
Ni1 N4 2.119(8) .
Ni1 N5 2.117(8) 1_545
Ni1 O3 2.042(5) .
Ni1 O5 1.997(6) .
Ni1 O6 2.106(5) 3_565
Ni2 N1 2.078(12) 1_545
Ni2 N2 2.132(12) .
Ni2 O1 2.076(6) .
Ni2 O1 2.076(6) 2_655
Ni2 O2 2.011(5) 2_655
Ni2 O2 2.011(5) .
N1 Ni2 2.078(12) 1_565
N1 C33 1.336(11) 2_655
N1 C33 1.336(11) .
N2 C38 1.307(11) 2_655
N2 C38 1.307(11) .
N3 C28 1.300(10) .
N3 C32 1.323(11) .
N4 C18 1.298(10) .
N4 C22 1.321(10) .
N5 Ni1 2.117(8) 1_565
N5 C25 1.308(11) .
N5 C26 1.320(11) .
N6 C6 1.364(12) .
N6 C9 1.317(15) .
O1 H1A 0.8852 .
O1 H1B 0.8871 .
O2 H2A 0.8651 .
O2 H2B 0.8645 .
O3 C17 1.210(10) .
O4 C17 1.233(10) .
O5 C16 1.232(10) .
O6 Ni1 2.106(5) 3_565
O6 C16 1.251(9) .
O7 C1 1.351(10) .
O7 C10 1.371(12) .
O8 S1 1.433(9) .
O9 S1 1.441(8) .
O10 S1 1.407(8) .
S1 C4 1.752(9) .
C1 C2 1.356(13) .
C1 C6 1.392(14) .
C2 H2 0.9300 .
C2 C3 1.413(12) .
C3 H3 0.9300 .
C3 C4 1.333(14) .
C4 C5 1.394(13) .
C5 C6 1.393(12) .
C5 C7 1.409(15) .
C7 H7 0.9300 .
C7 C8 1.385(15) .
C8 H8 0.9300 .
C8 C9 1.362(15) .
C9 H9 0.9300 .
C10 C11 1.384(12) .
C10 C15 1.359(12) .
C11 H11 0.9300 .
C11 C12 1.362(13) .
C12 H12 0.9300 .
C12 C13 1.385(12) .
C13 C14 1.393(10) .
C13 C17 1.526(13) .
C14 C15 1.349(13) .
C14 C16 1.521(11) .
C15 H15 0.9300 .
C18 H18 0.9300 .
C18 C19 1.362(13) .
C19 H19 0.9300 .
C19 C20 1.369(12) .
C20 C21 1.371(12) .
C20 C23 1.453(12) .
C21 H21 0.9300 .
C21 C22 1.357(13) .
C22 H22 0.9300 .
C23 C24 1.376(12) .
C23 C27 1.363(12) .
C24 H24 0.9300 .
C24 C25 1.377(13) .
C25 H25 0.9300 .
C26 H26 0.9300 .
C26 C27 1.371(13) .
C27 H27 0.9300 .
C28 H28 0.9300 .
C28 C29 1.352(12) .
C29 H29 0.9300 .
C29 C30 1.368(13) .
C30 C30 1.477(15) 3_665
C30 C31 1.340(12) .
C31 H31 0.9300 .
C31 C32 1.348(12) .
C32 H32 0.9300 .
C33 H33 0.9300 .
C33 C34 1.366(14) .
C34 H34 0.9300 .
C34 C35 1.386(12) .
C35 C34 1.386(12) 2_655
C35 C36 1.452(18) .
C36 C37 1.374(12) 2_655
C36 C37 1.374(12) .
C37 H37 0.9300 .
C37 C38 1.339(14) .
C38 H38 0.9300 .

loop_
_geom_torsion_atom_site_label_1
_geom_torsion_atom_site_label_2
_geom_torsion_atom_site_label_3
_geom_torsion_atom_site_label_4
_geom_torsion
_geom_torsion_site_symmetry_1
_geom_torsion_site_symmetry_2
_geom_torsion_site_symmetry_3
_geom_torsion_site_symmetry_4
Ni1 N3 C28 C29 -173.1(9) . . . .
Ni1 N3 C32 C31 174.4(9) . . . .
Ni1 N4 C18 C19 -179.2(8) . . . .
Ni1 N4 C22 C21 -177.7(9) . . . .
Ni1 N5 C25 C24 -179.9(6) 1_565 . . .
Ni1 N5 C26 C27 -178.6(6) 1_565 . . .
Ni1 O3 C17 O4 127.9(7) . . . .
Ni1 O3 C17 C13 -58.0(10) . . . .
Ni1 O5 C16 O6 128.3(8) . . . .
Ni1 O5 C16 C14 -51.6(11) . . . .
Ni1 O6 C16 O5 -33.6(12) 3_565 . . .
Ni1 O6 C16 C14 146.3(6) 3_565 . . .
Ni2 N1 C33 C34 179.2(7) 1_565 . . .
Ni2 N2 C38 C37 179.2(8) . . . .
N1 Ni2 N2 C38 -14(100) 1_545 . . 2_655
N1 Ni2 N2 C38 166(100) 1_545 . . .
N1 C33 C34 C35 1.5(14) . . . .
N3 Ni1 N4 C18 114.2(7) . . . .
N3 Ni1 N4 C22 -70.4(7) . . . .
N3 Ni1 O3 C17 172.4(8) . . . .
N3 Ni1 O5 C16 104(3) . . . .
N3 C28 C29 C30 -2.2(19) . . . .
N4 Ni1 N3 C28 126.1(8) . . . .
N4 Ni1 N3 C32 -48.4(8) . . . .
N4 Ni1 O3 C17 84.8(8) . . . .
N4 Ni1 O5 C16 -10.0(7) . . . .
N4 C18 C19 C20 -6.5(17) . . . .
N5 Ni1 N3 C28 -53.3(8) 1_545 . . .
N5 Ni1 N3 C32 132.1(8) 1_545 . . .
N5 Ni1 N4 C18 128(6) 1_545 . . .
N5 Ni1 N4 C22 -57(7) 1_545 . . .
N5 Ni1 O3 C17 -97.5(8) 1_545 . . .
N5 Ni1 O5 C16 169.3(7) 1_545 . . .
N5 C26 C27 C23 -1.5(13) . . . .
O1 Ni2 N2 C38 174.3(5) . . . .
O1 Ni2 N2 C38 174.3(5) 2_655 . . 2_655
O1 Ni2 N2 C38 -5.7(5) 2_655 . . .
O1 Ni2 N2 C38 -5.7(5) . . . 2_655
O2 Ni2 N2 C38 86.6(5) . . . 2_655
O2 Ni2 N2 C38 86.6(5) 2_655 . . .
O2 Ni2 N2 C38 -93.4(5) . . . .
O2 Ni2 N2 C38 -93.4(5) 2_655 . . 2_655
O3 Ni1 N3 C28 33.9(8) . . . .
O3 Ni1 N3 C32 -140.6(8) . . . .
O3 Ni1 N4 C18 -155.8(7) . . . .
O3 Ni1 N4 C22 19.6(7) . . . .
O3 Ni1 O5 C16 81.8(7) . . . .
O5 Ni1 N3 C28 12(3) . . . .
O5 Ni1 N3 C32 -162(3) . . . .
O5 Ni1 N4 C18 -70.4(7) . . . .
O5 Ni1 N4 C22 105.0(7) . . . .
O5 Ni1 O3 C17 -9.5(8) . . . .
O6 Ni1 N3 C28 -137.5(8) 3_565 . . .
O6 Ni1 N3 C32 48.0(8) 3_565 . . .
O6 Ni1 N4 C18 21.9(8) 3_565 . . .
O6 Ni1 N4 C22 -162.7(7) 3_565 . . .
O6 Ni1 O3 C17 -80.0(16) 3_565 . . .
O6 Ni1 O5 C16 -106.7(7) 3_565 . . .
O7 C1 C2 C3 -178.6(9) . . . .
O7 C1 C6 N6 -2.5(13) . . . .
O7 C1 C6 C5 177.8(8) . . . .
O7 C10 C11 C12 -175.8(10) . . . .
O7 C10 C15 C14 173.4(10) . . . .
O8 S1 C4 C3 3.2(9) . . . .
O8 S1 C4 C5 -178.1(8) . . . .
O9 S1 C4 C3 120.1(8) . . . .
O9 S1 C4 C5 -61.2(9) . . . .
O10 S1 C4 C3 -119.7(9) . . . .
O10 S1 C4 C5 58.9(9) . . . .
S1 C4 C5 C6 -176.0(7) . . . .
S1 C4 C5 C7 6.2(14) . . . .
C1 O7 C10 C11 -153.5(10) . . . .
C1 O7 C10 C15 31.2(17) . . . .
C1 C2 C3 C4 0.6(14) . . . .
C2 C1 C6 N6 176.0(9) . . . .
C2 C1 C6 C5 -3.6(15) . . . .
C2 C3 C4 S1 175.3(7) . . . .
C2 C3 C4 C5 -3.4(14) . . . .
C3 C4 C5 C6 2.6(14) . . . .
C3 C4 C5 C7 -175.2(9) . . . .
C4 C5 C6 N6 -178.8(9) . . . .
C4 C5 C6 C1 0.8(14) . . . .
C4 C5 C7 C8 175.4(10) . . . .
C5 C7 C8 C9 3.2(17) . . . .
C6 N6 C9 C8 -2.8(17) . . . .
C6 C1 C2 C3 2.9(14) . . . .
C6 C5 C7 C8 -2.4(15) . . . .
C7 C5 C6 N6 -0.8(14) . . . .
C7 C5 C6 C1 178.8(9) . . . .
C7 C8 C9 N6 -0.5(19) . . . .
C9 N6 C6 C1 -176.1(10) . . . .
C9 N6 C6 C5 3.5(15) . . . .
C10 O7 C1 C2 22.7(16) . . . .
C10 O7 C1 C6 -158.7(9) . . . .
C10 C11 C12 C13 3.7(17) . . . .
C11 C10 C15 C14 -1.6(16) . . . .
C11 C12 C13 C14 -5.3(15) . . . .
C11 C12 C13 C17 175.5(10) . . . .
C12 C13 C14 C15 3.4(14) . . . .
C12 C13 C14 C16 -175.8(8) . . . .
C12 C13 C17 O3 -111.4(9) . . . .
C12 C13 C17 O4 63.4(11) . . . .
C13 C14 C15 C10 0.0(15) . . . .
C13 C14 C16 O5 -21.1(13) . . . .
C13 C14 C16 O6 159.1(8) . . . .
C14 C13 C17 O3 69.5(12) . . . .
C14 C13 C17 O4 -115.7(10) . . . .
C15 C10 C11 C12 -0.2(17) . . . .
C15 C14 C16 O5 159.7(9) . . . .
C15 C14 C16 O6 -20.2(13) . . . .
C16 C14 C15 C10 179.2(9) . . . .
C17 C13 C14 C15 -177.5(9) . . . .
C17 C13 C14 C16 3.3(14) . . . .
C18 N4 C22 C21 -2.0(16) . . . .
C18 C19 C20 C21 4.0(15) . . . .
C18 C19 C20 C23 -177.2(10) . . . .
C19 C20 C21 C22 -0.9(15) . . . .
C19 C20 C23 C24 117.8(10) . . . .
C19 C20 C23 C27 -60.8(13) . . . .
C20 C21 C22 N4 -0.1(18) . . . .
C20 C23 C24 C25 -178.0(8) . . . .
C20 C23 C27 C26 179.3(7) . . . .
C21 C20 C23 C24 -63.5(13) . . . .
C21 C20 C23 C27 117.9(10) . . . .
C22 N4 C18 C19 5.3(15) . . . .
C23 C20 C21 C22 -179.7(10) . . . .
C23 C24 C25 N5 -1.3(14) . . . .
C24 C23 C27 C26 0.7(12) . . . .
C25 N5 C26 C27 0.8(12) . . . .
C26 N5 C25 C24 0.6(12) . . . .
C27 C23 C24 C25 0.6(12) . . . .
C28 N3 C32 C31 -0.6(17) . . . .
C28 C29 C30 C30 -179.8(12) . . . 3_665
C28 C29 C30 C31 1.1(17) . . . .
C29 C30 C31 C32 0.1(17) . . . .
C30 C30 C31 C32 -179.0(12) 3_665 . . .
C30 C31 C32 N3 0(2) . . . .
C32 N3 C28 C29 1.8(17) . . . .
C33 N1 C33 C34 -0.8(7) 2_655 . . .
C33 C34 C35 C34 -0.7(7) . . . 2_655
C33 C34 C35 C36 179.3(7) . . . .
C34 C35 C36 C37 -25.3(7) . . . 2_655
C34 C35 C36 C37 154.7(7) 2_655 . . 2_655
C34 C35 C36 C37 154.7(7) . . . .
C34 C35 C36 C37 -25.3(7) 2_655 . . .
C35 C36 C37 C38 179.2(7) . . . .
C36 C37 C38 N2 1.7(15) . . . .
C37 C36 C37 C38 -0.8(7) 2_655 . . .
C38 N2 C38 C37 -0.8(8) 2_655 . . .
